data_1537005
loop_
_publ_author_name
'Reichelt, W.'
'Simon, A.'
'Rademacher, O.'
'Oppermann, H.'
'Soehnel, T.'
'Koehler, J.'
'Mattausch, H.J.'

_publ_section_title
;
 Condensed Ru Sn6 octahedra in Ru3 Sn15 O14
;
_journal_name_full 'Angewandte Chemie (Edition international)'
_journal_page_first 2113
_journal_page_last 2114
_journal_volume 34
_journal_year 1995
_chemical_formula_sum 'O14 Ru3 Sn15'
_chemical_name_systematic 'Ru3 Sn15 O14'
_space_group_IT_number 8
_symmetry_space_group_name_Hall 'C -2y'
_symmetry_space_group_name_H-M 'C 1 m 1'
_cell_angle_alpha 90
_cell_angle_beta 108.6
_cell_angle_gamma 90
_cell_formula_units_Z 2
_cell_length_a 12.39
_cell_length_b 7.074
_cell_length_c 12.908
_cell_volume 1072.254
_citation_journal_id_ASTM ACIEAY
_cod_data_source_file Reichelt_ACIEAY_1995_1788.cif
_cod_data_source_block O14Ru3Sn15
_cod_database_code 1537005

loop_
_symmetry_equiv_pos_as_xyz
x,y,z
x,-y,z
x+1/2,y+1/2,z
x+1/2,-y+1/2,z

loop_
_atom_site_label
_atom_site_type_symbol
_atom_site_fract_x
_atom_site_fract_y
_atom_site_fract_z
_atom_site_occupancy
_atom_site_U_iso_or_equiv
Ru2 Ru 0.38424 0.5 0.23182 1 0.0
Ru3 Ru 0.78852 0.5 0.96509 1 0.0
Sn10 Sn 0.83666 0.74117 0.34677 1 0.0
O7 O 0.7014 0.7259 0.4068 1 0.0
Sn5 Sn 0.94243 0.5 0.87329 1 0.0
Sn6 Sn 0.6511 0.5 0.08 1 0.0
O4 O 1.125 0.5 0.9423 1 0.0
O1 O 0.9103 0.2122 0.5356 1 0.0
Sn9 Sn 0.40866 0.26267 0.08877 1 0.0
O3 O 0.6204 0.5 0.5257 1 0.0
Ru1 Ru 0.69763 0 0.69367 1 0.0
Sn8 Sn 0.17984 0.5 0.11191 1 0.0
O2 O 0.9606 0 0.9917 1 0.0
O5 O 0.4237 0 0.4109 1 0.0
O9 O 0.9901 0.7536 0.8177 1 0.0
Sn2 Sn 0.48714 0 0.58026 1 0.0
Sn11 Sn 0.51563 0.5 0.61972 1 0.0
Sn1 Sn 0.90146 0 0.82168 1 0.0
O6 O 0.3449 0 0.6293 1 0.0
O10 O 0.7258 0.5 0.2516 1 0.0
Sn4 Sn 0.59472 0.5 0.33965 1 0.0
O8 O 0.5866 0.7687 0.1182 1 0.0
Sn3 Sn 0.74593 0.74369 0.57386 1 0.0
Sn7 Sn 0.66898 0.75967 0.83762 1 0.0
